data_1526845
loop_
_publ_author_name
'Tripathi, A.'
'Parise, J.B.'
'Kim, S.-J.'
'Johnson, G.M.'

_publ_section_title
;
 Synthesis and single-crystal structure of a lithium aluminogermanate with
 the zeolite ABW topology
;
_journal_name_full 'Microporous and Mesoporous Materials'
_journal_page_first 273
_journal_page_last 279
_journal_volume 34
_journal_year 2000
_chemical_formula_sum 'Al Ge H2 Li O5'
_chemical_name_systematic 'Li (Al Ge O4) (H2 O)'
_space_group_IT_number 33
_symmetry_space_group_name_Hall 'P 2c -2n'
_symmetry_space_group_name_H-M 'P n a 21'
_cell_angle_alpha 90
_cell_angle_beta 90
_cell_angle_gamma 90
_cell_formula_units_Z 4
_cell_length_a 10.61
_cell_length_b 8.3
_cell_length_c 5.097
_cell_volume 448.857
_citation_journal_id_ASTM MIMMFJ
_cod_data_source_file Tripathi_MIMMFJ_2000_232.cif
_cod_data_source_block H2Al1Ge1Li1O5
_cod_original_cell_volume 448.8571
_cod_original_formula_sum 'H2 Al1 Ge1 Li1 O5'
_cod_database_code 1526845

loop_
_symmetry_equiv_pos_as_xyz
x,y,z
-x,-y,z+1/2
-x+1/2,y+1/2,z+1/2
x+1/2,-y+1/2,z

loop_
_atom_site_label
_atom_site_type_symbol
_atom_site_fract_x
_atom_site_fract_y
_atom_site_fract_z
_atom_site_occupancy
_atom_site_U_iso_or_equiv
O5 O-2 0.4869 0.0907 0.749 1 0.0
Li1 Li+1 0.3171 0.1766 0.748 1 0.0
O2 O-2 0.2797 0.2045 0.129 1 0.0
Al1 Al+3 0.1626 0.0769 0.2498 1 0.0
Ge1 Ge+4 0.3609 0.3693 0.2483 1 0.0
O4 O-2 0.1734 0.8923 0.0836 1 0.0
O1 O-2 0.0175 0.1665 0.1874 1 0.0
O3 O-2 0.1904 0.0425 0.5863 1 0.0
